data_7224786
loop_
_publ_author_name
'Zielinski, Witold'
'Katrusiak, Andrzej'

_publ_section_title
;
 Pressure-induced preference for solvation of 5,6-dimethylbenzimidazole
;
_journal_issue 18
_journal_name_full CrystEngComm
_journal_page_first 3211
_journal_paper_doi 10.1039/C6CE00419A
_journal_volume 18
_journal_year 2016
_chemical_formula_moiety 'C2 H6 O, C9 H10 N2'
_chemical_formula_sum 'C11 H16 N2 O'
_chemical_formula_weight 192.26
_chemical_name_common '5,6-dimethylbenzimidazole ethanol solvate'
_chemical_name_systematic '5,6-dimethylbenzimidazole ethanol solvate'
_space_group_crystal_system triclinic
_space_group_IT_number 2
_space_group_name_Hall '-P 1'
_space_group_name_H-M_alt 'P -1'
_symmetry_space_group_name_Hall '-P 1'
_symmetry_space_group_name_H-M 'P -1'
_atom_sites_solution_hydrogens geom
_atom_sites_solution_primary direct
_audit_creation_date 2016-03-29
_audit_creation_method
;
Olex2 1.2
(compiled 2016.02.19 svn.r3266 for OlexSys, GUI svn.r5155)
;
_audit_update_record
;
2016-03-29 deposited with the CCDC.
2016-04-01 downloaded from the CCDC.
;
_cell_angle_alpha 67.00(2)
_cell_angle_beta 81.82(2)
_cell_angle_gamma 71.19(2)
_cell_formula_units_Z 2
_cell_length_a 7.081(2)
_cell_length_b 8.559(2)
_cell_length_c 9.604(3)
_cell_measurement_reflns_used 1034
_cell_measurement_temperature 296
_cell_measurement_theta_max 29.3339
_cell_measurement_theta_min 2.6988
_cell_volume 507.1(3)
_computing_cell_refinement
;
CrysAlisPro, Agilent Technologies,
Version 1.171.36.20 (release 27-06-2012 CrysAlis171 .NET)
(compiled Jul 11 2012,15:38:31)
;
_computing_data_collection
;
CrysAlisPro, Agilent Technologies,
Version 1.171.36.20 (release 27-06-2012 CrysAlis171 .NET)
(compiled Jul 11 2012,15:38:31)
;
_computing_data_reduction
;
CrysAlisPro, Agilent Technologies,
Version 1.171.36.20 (release 27-06-2012 CrysAlis171 .NET)
(compiled Jul 11 2012,15:38:31)
;
_computing_molecular_graphics 'Olex2 (Dolomanov et al., 2009)'
_computing_publication_material 'Olex2 (Dolomanov et al., 2009)'
_computing_structure_refinement 'ShelXL (Sheldrick, 2015)'
_computing_structure_solution 'ShelXS (Sheldrick, 2008)'
_diffrn_ambient_temperature 296
_diffrn_detector_area_resol_mean 8.1929
_diffrn_measured_fraction_theta_full 0.277
_diffrn_measured_fraction_theta_max 0.221
_diffrn_measurement_details
;
  1 phi    -35.00   19.75   0.7500   29.0000
omega____ theta____ kappa____ phi______ frames
   0.0000  -30.0000    0.0000     -     73

  2 phi    140.00  200.00   0.7500   29.0000
omega____ theta____ kappa____ phi______ frames
   0.0000  -30.0000    0.0000     -     80

  3 phi    160.00  217.00   0.7500   29.0000
omega____ theta____ kappa____ phi______ frames
   0.0000   30.0000    0.0000     -     76

  4 phi    -20.00   34.75   0.7500   29.0000
omega____ theta____ kappa____ phi______ frames
   0.0000   30.0000    0.0000     -     73

  5 omega  -24.00   24.00   0.7500   29.0000
omega____ theta____ kappa____ phi______ frames
    -       30.0000   39.4600  -12.9000 64

  6 omega  -24.00   24.00   0.7500   29.0000
omega____ theta____ kappa____ phi______ frames
    -       30.0000   39.4600  167.1000 64

  7 omega  -50.00   10.00   0.7500   29.0000
omega____ theta____ kappa____ phi______ frames
    -      -30.0000   39.4600  167.1000 80

  8 omega  -50.00   10.00   0.7500   29.0000
omega____ theta____ kappa____ phi______ frames
    -      -30.0000   39.4600  -12.9000 80

  9 omega  -64.00   -8.50   0.7500   29.0000
omega____ theta____ kappa____ phi______ frames
    -      -30.0000   81.4000  -28.9000 74

 10 omega  -64.00   -8.50   0.7500   29.0000
omega____ theta____ kappa____ phi______ frames
    -      -30.0000   81.4000  151.1000 74

 11 omega  -19.00    8.00   0.7500   29.0000
omega____ theta____ kappa____ phi______ frames
    -       30.0000   81.4000  151.1000 36

 12 omega  -19.00    8.00   0.7500   29.0000
omega____ theta____ kappa____ phi______ frames
    -       30.0000   81.4000  -28.9000 36

 13 omega  -43.00  -21.25   0.7500   29.0000
omega____ theta____ kappa____ phi______ frames
    -       30.0000  134.6000  -56.9000 29

 14 omega  -43.00  -21.25   0.7500   29.0000
omega____ theta____ kappa____ phi______ frames
    -       30.0000  134.6000  123.1000 29

 15 omega  -90.00  -36.00   0.7500   29.0000
omega____ theta____ kappa____ phi______ frames
    -      -30.0000  134.6000  123.1000 72

 16 omega  -90.00  -36.00   0.7500   29.0000
omega____ theta____ kappa____ phi______ frames
    -      -30.0000  134.6000  -56.9000 72
;
_diffrn_measurement_device_type 'Xcalibur, Sapphire2, large Be window'
_diffrn_measurement_method '\w and \p scans'
_diffrn_orient_matrix_UB_11 -0.0804246000
_diffrn_orient_matrix_UB_12 0.0353132000
_diffrn_orient_matrix_UB_13 -0.0504249000
_diffrn_orient_matrix_UB_21 0.0410375000
_diffrn_orient_matrix_UB_22 -0.0707744000
_diffrn_orient_matrix_UB_23 -0.0266180000
_diffrn_orient_matrix_UB_31 -0.0552375000
_diffrn_orient_matrix_UB_32 -0.0511066000
_diffrn_orient_matrix_UB_33 0.0564834000
_diffrn_radiation_monochromator graphite
_diffrn_radiation_type MoK\a
_diffrn_radiation_wavelength 0.71073
_diffrn_reflns_av_R_equivalents 0.1837
_diffrn_reflns_av_unetI/netI 0.0938
_diffrn_reflns_Laue_measured_fraction_full 0.277
_diffrn_reflns_Laue_measured_fraction_max 0.221
_diffrn_reflns_limit_h_max 6
_diffrn_reflns_limit_h_min -6
_diffrn_reflns_limit_k_max 11
_diffrn_reflns_limit_k_min -11
_diffrn_reflns_limit_l_max 10
_diffrn_reflns_limit_l_min -10
_diffrn_reflns_number 3791
_diffrn_reflns_point_group_measured_fraction_full 0.277
_diffrn_reflns_point_group_measured_fraction_max 0.221
_diffrn_reflns_theta_full 25.242
_diffrn_reflns_theta_max 29.400
_diffrn_reflns_theta_min 2.704
_diffrn_source 'Enhance (Mo) X-ray Source'
_exptl_absorpt_coefficient_mu 0.082
_exptl_absorpt_correction_T_max 1.00000
_exptl_absorpt_correction_T_min 0.05506
_exptl_absorpt_correction_type multi-scan
_exptl_absorpt_process_details
;
CrysAlisPro, Agilent Technologies,
Version 1.171.36.20 (release 27-06-2012 CrysAlis171 .NET)
(compiled Jul 11 2012,15:38:31)
Empirical absorption correction using spherical harmonics,
 implemented in SCALE3 ABSPACK scaling algorithm.
;
_exptl_crystal_colour 'clear colourless'
_exptl_crystal_colour_lustre clear
_exptl_crystal_colour_primary colourless
_exptl_crystal_density_diffrn 1.259
_exptl_crystal_description plate
_exptl_crystal_F_000 208
_exptl_crystal_size_max 0.35
_exptl_crystal_size_mid 0.35
_exptl_crystal_size_min 0.35
_refine_diff_density_max 0.177
_refine_diff_density_min -0.139
_refine_diff_density_rms 0.041
_refine_ls_extinction_coef 0.27(9)
_refine_ls_extinction_expression Fc^*^=kFc[1+0.001xFc^2^\l^3^/sin(2\q)]^-1/4^
_refine_ls_extinction_method 'SHELXL-2014/7 (Sheldrick 2014'
_refine_ls_goodness_of_fit_ref 1.089
_refine_ls_hydrogen_treatment constr
_refine_ls_matrix_type full
_refine_ls_number_parameters 120
_refine_ls_number_reflns 620
_refine_ls_number_restraints 197
_refine_ls_restrained_S_all 0.951
_refine_ls_R_factor_all 0.1535
_refine_ls_R_factor_gt 0.0905
_refine_ls_shift/su_max 0.000
_refine_ls_shift/su_mean 0.000
_refine_ls_structure_factor_coef Fsqd
_refine_ls_weighting_details 'w=1/[\s^2^(Fo^2^)+(0.1530P)^2^+0.2770P] where P=(Fo^2^+2Fc^2^)/3'
_refine_ls_weighting_scheme calc
_refine_ls_wR_factor_gt 0.2311
_refine_ls_wR_factor_ref 0.3014
_reflns_Friedel_coverage 0.000
_reflns_number_gt 316
_reflns_number_total 620
_reflns_threshold_expression 'I > 2\s(I)'
_cod_data_source_file c6ce00419a2.cif
_cod_data_source_block dMBzIm_EtOH_0_84GPa
_cod_depositor_comments 'Adding full bibliography for 7224786--7224795.cif.'
_cod_database_code 7224786
_chemical_oxdiff_formula C9H10N2
_shelx_space_group_comment
;
The symmetry employed for this shelxl refinement is uniquely defined
by the following loop, which should always be used as a source of
symmetry information in preference to the above space-group names.
They are only intended as comments.
;
_reflns_odcompleteness_completeness 26.62
_reflns_odcompleteness_iscentric 1
_reflns_odcompleteness_theta 26.32
_olex2_refinement_description
;
1. Fixed Uiso
 At 1.2 times of:
  All C(H) groups, All C(H,H) groups, All N(H) groups
 At 1.5 times of:
  All C(H,H,H) groups, All O(H) groups
2. Rigid bond restraints
 N1, N3, C2, C4, C5, C6, C7, C8, C9, C10, C11
 with sigma for 1-2 distances of 0.01 and sigma for 1-3 distances of 0.01
 N1, N3, C2, C4, C5, C6, C7, C8, C9, C10, C11
 with sigma for 1-2 distances of 0.01 and sigma for 1-3 distances of 0.01
3. Uiso/Uaniso restraints and constraints
N1 \\sim N3 \\sim C2 \\sim C4 \\sim C5 \\sim C6 \\sim C7 \\sim H7 \\sim C8
\\sim C9 \\sim C10 \\sim H10A \\sim C11: within 1.7A with sigma of 0.04 and
sigma for terminal atoms of 0.08
Uanis(O1) \\sim Ueq, Uanis(C12) \\sim Ueq, Uanis(C13) \\sim Ueq: with sigma of
0.01 and sigma for terminal atoms of 0.02
Uanis(C10) \\sim Ueq, Uanis(C9) \\sim Ueq, Uanis(C4) \\sim Ueq, Uanis(C8) \\sim
Ueq, Uanis(N3) \\sim Ueq, Uanis(C5) \\sim Ueq, Uanis(C7) \\sim Ueq, Uanis(N1)
\\sim Ueq, Uanis(C2) \\sim Ueq, Uanis(C6) \\sim Ueq, Uanis(C11) \\sim Ueq: with
sigma of 0.01 and sigma for terminal atoms of 0.02
Uanis(C11) \\sim Ueq, Uanis(C9) \\sim Ueq, Uanis(C4) \\sim Ueq, Uanis(C8) \\sim
Ueq, Uanis(N3) \\sim Ueq, Uanis(C5) \\sim Ueq, Uanis(C7) \\sim Ueq, Uanis(N1)
\\sim Ueq, Uanis(C2) \\sim Ueq, Uanis(C6) \\sim Ueq, Uanis(C10) \\sim Ueq: with
sigma of 0.1 and sigma for terminal atoms of 0.2
4.a Secondary CH2 refined with riding coordinates:
 C12(H12A,H12B)
4.b Aromatic/amide H refined with riding coordinates:
 N3(H3), C2(H2), C4(H4), C7(H7)
4.c Fitted hexagon refined as free rotating group:
 C9(C4,C5,C6,C7,C8)
4.d Idealised Me refined as rotating group:
 C13(H13A,H13B,H13C), C10(H10A,H10B,H10C), C11(H11A,H11B,H11C)
4.e Idealised tetrahedral OH refined as rotating group:
 O1(H1)
;
_shelx_shelxl_version_number 2014/7
_olex2_submission_special_instructions 'No special instructions were received'

loop_
_space_group_symop_operation_xyz
'x, y, z'
'-x, -y, -z'

loop_
_atom_site_label
_atom_site_type_symbol
_atom_site_fract_x
_atom_site_fract_y
_atom_site_fract_z
_atom_site_U_iso_or_equiv
_atom_site_adp_type
_atom_site_occupancy
_atom_site_site_symmetry_order
_atom_site_calc_flag
_atom_site_refinement_flags_posn
_atom_site_refinement_flags_adp
O1 O 0.0408(18) 0.2547(10) 0.1567(12) 0.083(9) Uani 1 1 d . U
H1 H -0.0763 0.2967 0.1772 0.125 Uiso 1 1 calc GR .
C12 C 0.055(3) 0.2486(15) 0.008(2) 0.074(6) Uani 1 1 d . U
H12A H 0.0825 0.3553 -0.0658 0.088 Uiso 1 1 calc R .
H12B H -0.0703 0.2441 -0.0169 0.088 Uiso 1 1 calc R .
C13 C 0.216(3) 0.0913(16) 0.001(2) 0.093(10) Uani 1 1 d . U
H13A H 0.3425 0.1016 0.0161 0.140 Uiso 1 1 calc GR .
H13B H 0.2174 0.0835 -0.0960 0.140 Uiso 1 1 calc GR .
H13C H 0.1944 -0.0136 0.0789 0.140 Uiso 1 1 calc GR .
N1 N 0.646(2) 0.3990(12) 0.1875(15) 0.060(5) Uani 1 1 d . U
N3 N 0.345(2) 0.3584(12) 0.2086(15) 0.059(4) Uani 1 1 d . U
H3 H 0.2542 0.3151 0.2028 0.071 Uiso 1 1 calc R .
C2 C 0.536(3) 0.3156(17) 0.163(2) 0.066(5) Uani 1 1 d . U
H2 H 0.5866 0.2327 0.1166 0.079 Uiso 1 1 calc R .
C9 C 0.3258(14) 0.4862(9) 0.2671(10) 0.052(4) Uani 1 1 d . U
C4 C 0.1657(13) 0.5838(8) 0.3297(10) 0.052(5) Uani 1 1 d G U
H4 H 0.0408 0.5664 0.3381 0.062 Uiso 1 1 calc R .
C5 C 0.1921(14) 0.7072(8) 0.3797(11) 0.051(4) Uani 1 1 d G U
C6 C 0.3787(14) 0.7331(9) 0.3671(10) 0.056(4) Uani 1 1 d G U
C7 C 0.5388(13) 0.6355(8) 0.3046(10) 0.055(4) Uani 1 1 d G U
H7 H 0.6637 0.6529 0.2962 0.066 Uiso 1 1 calc R U
C8 C 0.5124(13) 0.5121(8) 0.2546(11) 0.051(4) Uani 1 1 d G U
C10 C 0.022(3) 0.8111(15) 0.4472(18) 0.057(8) Uani 1 1 d . U
H10A H -0.0108 0.9342 0.3826 0.085 Uiso 1 1 calc GR U
H10B H 0.0579 0.7974 0.5448 0.085 Uiso 1 1 calc GR .
H10C H -0.0915 0.7688 0.4577 0.085 Uiso 1 1 calc GR .
C11 C 0.408(3) 0.8703(14) 0.4195(18) 0.055(8) Uani 1 1 d . U
H11A H 0.3356 0.9872 0.3549 0.082 Uiso 1 1 calc GR .
H11B H 0.5470 0.8609 0.4149 0.082 Uiso 1 1 calc GR .
H11C H 0.3587 0.8494 0.5217 0.082 Uiso 1 1 calc GR .

loop_
_atom_site_aniso_label
_atom_site_aniso_U_11
_atom_site_aniso_U_22
_atom_site_aniso_U_33
_atom_site_aniso_U_23
_atom_site_aniso_U_13
_atom_site_aniso_U_12
O1 0.090(16) 0.085(6) 0.098(13) -0.056(8) 0.026(13) -0.039(9)
C12 0.090(11) 0.069(6) 0.060(10) -0.030(6) -0.001(9) -0.014(7)
C13 0.11(2) 0.085(8) 0.090(16) -0.052(10) 0.013(16) -0.022(11)
N1 0.059(8) 0.058(5) 0.068(8) -0.027(5) -0.001(7) -0.019(5)
N3 0.065(8) 0.057(4) 0.066(8) -0.030(5) -0.001(7) -0.022(5)
C2 0.065(9) 0.066(5) 0.078(9) -0.037(6) 0.000(7) -0.020(6)
C9 0.057(8) 0.045(5) 0.056(8) -0.018(5) -0.004(7) -0.018(5)
C4 0.059(9) 0.054(5) 0.051(9) -0.022(5) -0.003(7) -0.023(6)
C5 0.055(8) 0.051(5) 0.050(8) -0.021(5) 0.005(7) -0.022(5)
C6 0.063(8) 0.053(5) 0.063(8) -0.024(5) 0.000(7) -0.025(6)
C7 0.055(8) 0.056(5) 0.059(8) -0.017(5) -0.001(7) -0.029(5)
C8 0.057(8) 0.043(5) 0.049(8) -0.009(5) -0.006(7) -0.016(5)
C10 0.059(14) 0.065(7) 0.061(14) -0.035(8) -0.006(13) -0.018(8)
C11 0.070(15) 0.038(6) 0.049(13) -0.004(8) -0.032(12) -0.009(9)

loop_
_atom_type_symbol
_atom_type_description
_atom_type_scat_dispersion_real
_atom_type_scat_dispersion_imag
_atom_type_scat_source
C C 0.0033 0.0016 'International Tables Vol C Tables 4.2.6.8 and 6.1.1.4'
H H 0.0000 0.0000 'International Tables Vol C Tables 4.2.6.8 and 6.1.1.4'
N N 0.0061 0.0033 'International Tables Vol C Tables 4.2.6.8 and 6.1.1.4'
O O 0.0106 0.0060 'International Tables Vol C Tables 4.2.6.8 and 6.1.1.4'

loop_
_geom_angle_atom_site_label_1
_geom_angle_atom_site_label_2
_geom_angle_atom_site_label_3
_geom_angle
C12 O1 H1 109.5
O1 C12 H12A 109.6
O1 C12 H12B 109.6
O1 C12 C13 110.4(16)
H12A C12 H12B 108.1
C13 C12 H12A 109.6
C13 C12 H12B 109.6
C12 C13 H13A 109.5
C12 C13 H13B 109.5
C12 C13 H13C 109.5
H13A C13 H13B 109.5
H13A C13 H13C 109.5
H13B C13 H13C 109.5
C2 N1 C8 104.0(10)
C2 N3 H3 127.2
C2 N3 C9 105.7(10)
C9 N3 H3 127.2
N1 C2 N3 115.0(8)
N1 C2 H2 122.5
N3 C2 H2 122.5
N3 C9 C4 133.2(7)
N3 C9 C8 106.8(7)
C4 C9 C8 120.0
C9 C4 H4 120.0
C5 C4 C9 120.0
C5 C4 H4 120.0
C4 C5 C10 120.2(7)
C6 C5 C4 120.0
C6 C5 C10 119.8(7)
C5 C6 C11 120.2(7)
C7 C6 C5 120.0
C7 C6 C11 119.8(7)
C6 C7 H7 120.0
C6 C7 C8 120.0
C8 C7 H7 120.0
C9 C8 N1 108.5(7)
C7 C8 N1 131.5(7)
C7 C8 C9 120.0
C5 C10 H10A 109.5
C5 C10 H10B 109.5
C5 C10 H10C 109.5
H10A C10 H10B 109.5
H10A C10 H10C 109.5
H10B C10 H10C 109.5
C6 C11 H11A 109.5
C6 C11 H11B 109.5
C6 C11 H11C 109.5
H11A C11 H11B 109.5
H11A C11 H11C 109.5
H11B C11 H11C 109.5

loop_
_geom_bond_atom_site_label_1
_geom_bond_atom_site_label_2
_geom_bond_distance
O1 H1 0.8200
O1 C12 1.438(17)
C12 H12A 0.9700
C12 H12B 0.9700
C12 C13 1.475(19)
C13 H13A 0.9600
C13 H13B 0.9600
C13 H13C 0.9600
N1 C2 1.31(2)
N1 C8 1.403(7)
N3 H3 0.8600
N3 C2 1.336(18)
N3 C9 1.375(8)
C2 H2 0.9300
C9 C4 1.3900
C9 C8 1.3900
C4 H4 0.9300
C4 C5 1.3900
C5 C6 1.3900
C5 C10 1.483(9)
C6 C7 1.3900
C6 C11 1.523(12)
C7 H7 0.9300
C7 C8 1.3900
C10 H10A 0.9600
C10 H10B 0.9600
C10 H10C 0.9600
C11 H11A 0.9600
C11 H11B 0.9600
C11 H11C 0.9600

loop_
_geom_torsion_atom_site_label_1
_geom_torsion_atom_site_label_2
_geom_torsion_atom_site_label_3
_geom_torsion_atom_site_label_4
_geom_torsion
N3 C9 C4 C5 -179.7(12)
N3 C9 C8 N1 0.1(10)
N3 C9 C8 C7 179.8(9)
C2 N1 C8 C9 0.6(12)
C2 N1 C8 C7 -178.9(11)
C2 N3 C9 C4 178.9(11)
C2 N3 C9 C8 -0.8(13)
C9 N3 C2 N1 1.3(19)
C9 C4 C5 C6 0.0
C9 C4 C5 C10 -179.7(10)
C4 C9 C8 N1 -179.6(9)
C4 C9 C8 C7 0.0
C4 C5 C6 C7 0.0
C4 C5 C6 C11 179.0(10)
C5 C6 C7 C8 0.0
C6 C7 C8 N1 179.5(11)
C6 C7 C8 C9 0.0
C8 N1 C2 N3 -1.2(18)
C8 C9 C4 C5 0.0
C10 C5 C6 C7 179.7(10)
C10 C5 C6 C11 -1.3(12)
C11 C6 C7 C8 -179.0(10)
